data_7224421
loop_
_publ_author_name
'Lu, Yu-Ling'
'Sun, Jing'
'Xie, Ya-Jing'
'Yan, Chao Guo'

_publ_section_title
;
 Molecular diversity of cyclization reaction of 3-methyleneoxindoles with
 2-(3,4-dihydronaphthalen-1(2H)-ylidene)malononitriles
;
_journal_name_full 'RSC Adv.'
_journal_paper_doi 10.1039/C6RA00476H
_journal_year 2016
_chemical_formula_moiety 'C32 H26 Cl N3 O3'
_chemical_formula_sum 'C32 H26 Cl N3 O3'
_chemical_formula_weight 536.01
_chemical_name_systematic
; 
 ? 
;
_space_group_IT_number 14
_symmetry_cell_setting monoclinic
_symmetry_space_group_name_Hall '-P 2ybc'
_symmetry_space_group_name_H-M 'P 1 21/c 1'
_atom_sites_solution_hydrogens geom
_atom_sites_solution_primary direct
_atom_sites_solution_secondary difmap
_audit_creation_method SHELXL-97
_audit_update_record
;
2015-11-18 deposited with the CCDC.
2016-02-26 downloaded from the CCDC.
;
_cell_angle_alpha 90.00
_cell_angle_beta 129.956(8)
_cell_angle_gamma 90.00
_cell_formula_units_Z 4
_cell_length_a 14.837(2)
_cell_length_b 11.2462(16)
_cell_length_c 20.714(3)
_cell_measurement_reflns_used 5393
_cell_measurement_temperature 296(2)
_cell_measurement_theta_max 23.64
_cell_measurement_theta_min 2.28
_cell_volume 2649.4(7)
_computing_cell_refinement 'Bruker SMART'
_computing_data_collection 'Bruker SMART'
_computing_data_reduction 'Bruker SAINT'
_computing_molecular_graphics 'Bruker SHELXTL'
_computing_publication_material 'Bruker SHELXTL'
_computing_structure_refinement 'SHELXL-97 (Sheldrick, 1997)'
_computing_structure_solution 'SHELXS-97 (Sheldrick, 1990)'
_diffrn_ambient_temperature 296(2)
_diffrn_measured_fraction_theta_full 0.994
_diffrn_measured_fraction_theta_max 0.994
_diffrn_measurement_device_type 'CCD area detector'
_diffrn_measurement_method 'phi and omega scans'
_diffrn_radiation_monochromator graphite
_diffrn_radiation_source 'fine-focus sealed tube'
_diffrn_radiation_type MoK\a
_diffrn_radiation_wavelength 0.71073
_diffrn_reflns_av_R_equivalents 0.0615
_diffrn_reflns_av_sigmaI/netI 0.0732
_diffrn_reflns_limit_h_max 19
_diffrn_reflns_limit_h_min -18
_diffrn_reflns_limit_k_max 14
_diffrn_reflns_limit_k_min -13
_diffrn_reflns_limit_l_max 26
_diffrn_reflns_limit_l_min -26
_diffrn_reflns_number 26637
_diffrn_reflns_theta_full 27.53
_diffrn_reflns_theta_max 27.53
_diffrn_reflns_theta_min 1.97
_exptl_absorpt_coefficient_mu 0.184
_exptl_absorpt_correction_T_max 0.964
_exptl_absorpt_correction_T_min 0.948
_exptl_absorpt_correction_type multi-scan
_exptl_absorpt_process_details sadabs
_exptl_crystal_colour colorless
_exptl_crystal_density_diffrn 1.344
_exptl_crystal_density_method 'not measured'
_exptl_crystal_description block
_exptl_crystal_F_000 1120
_exptl_crystal_size_max 0.36
_exptl_crystal_size_mid 0.24
_exptl_crystal_size_min 0.20
_refine_diff_density_max 0.227
_refine_diff_density_min -0.219
_refine_diff_density_rms 0.047
_refine_ls_extinction_method none
_refine_ls_goodness_of_fit_ref 1.007
_refine_ls_hydrogen_treatment constr
_refine_ls_matrix_type full
_refine_ls_number_parameters 353
_refine_ls_number_reflns 6074
_refine_ls_number_restraints 0
_refine_ls_restrained_S_all 1.007
_refine_ls_R_factor_all 0.1342
_refine_ls_R_factor_gt 0.0533
_refine_ls_shift/su_max 0.001
_refine_ls_shift/su_mean 0.000
_refine_ls_structure_factor_coef Fsqd
_refine_ls_weighting_details 'calc w=1/[\s^2^(Fo^2^)+(0.0590P)^2^+0.0859P] where P=(Fo^2^+2Fc^2^)/3'
_refine_ls_weighting_scheme calc
_refine_ls_wR_factor_gt 0.1049
_refine_ls_wR_factor_ref 0.1285
_reflns_number_gt 3181
_reflns_number_total 6111
_reflns_threshold_expression >2sigma(I)
_cod_data_source_file c6ra00476h2.cif
_cod_data_source_block 2c
_cod_depositor_comments
;
The following automatic conversions were performed:

'_symmetry_cell_setting' value 'Monoclinic' changed to 'monoclinic'
according to
/usr/data/users/saulius/crontab/automatic-downloads/rss-feeds/RSC/lib/dictionaries/cif_core.dic
dictionary named 'cif_core.dic' version 2.4.2 from 2011-04-26.

Automatic conversion script
Id: cif_fix_values 4268 2015-11-12 08:31:59Z antanas 
;
_cod_original_sg_symbol_H-M 'P 21/c'
_cod_database_code 7224421
_audit_block_doi 10.5517/cc1k7zwn

loop_
_symmetry_equiv_pos_as_xyz
'x, y, z'
'-x, y+1/2, -z+1/2'
'-x, -y, -z'
'x, -y-1/2, z-1/2'

loop_
_atom_site_label
_atom_site_type_symbol
_atom_site_fract_x
_atom_site_fract_y
_atom_site_fract_z
_atom_site_U_iso_or_equiv
_atom_site_adp_type
_atom_site_occupancy
_atom_site_symmetry_multiplicity
_atom_site_calc_flag
_atom_site_refinement_flags
C1 C 0.58121(19) 0.2009(2) 0.95472(15) 0.0552(6) Uani 1 1 d .
H1 H 0.5582 0.1303 0.9245 0.066 Uiso 1 1 calc R
C2 C 0.6496(2) 0.1971(3) 1.04102(19) 0.0739(8) Uani 1 1 d .
H2A H 0.6745 0.1244 1.0689 0.089 Uiso 1 1 calc R
C3 C 0.6805(2) 0.2994(4) 1.08509(18) 0.0826(9) Uani 1 1 d .
H3 H 0.7269 0.2968 1.1434 0.099 Uiso 1 1 calc R
C4 C 0.6437(2) 0.4068(3) 1.04441(18) 0.0750(8) Uani 1 1 d .
H4 H 0.6642 0.4768 1.0750 0.090 Uiso 1 1 calc R
C5 C 0.5759(2) 0.4111(2) 0.95775(16) 0.0586(6) Uani 1 1 d .
H5 H 0.5503 0.4840 0.9301 0.070 Uiso 1 1 calc R
C6 C 0.54634(17) 0.3079(2) 0.91245(13) 0.0438(5) Uani 1 1 d .
C7 C 0.48153(19) 0.3087(2) 0.81907(13) 0.0555(6) Uani 1 1 d .
H7A H 0.5384 0.3153 0.8105 0.067 Uiso 1 1 calc R
H7B H 0.4409 0.2334 0.7953 0.067 Uiso 1 1 calc R
C8 C 0.29130(17) 0.41083(18) 0.76054(12) 0.0402(5) Uani 1 1 d .
C9 C 0.25037(19) 0.33289(19) 0.78784(13) 0.0480(5) Uani 1 1 d .
H9 H 0.2927 0.2650 0.8180 0.058 Uiso 1 1 calc R
C10 C 0.1442(2) 0.35838(19) 0.76913(13) 0.0500(6) Uani 1 1 d .
H10 H 0.1150 0.3076 0.7872 0.060 Uiso 1 1 calc R
C11 C 0.08242(18) 0.45870(19) 0.72386(13) 0.0449(5) Uani 1 1 d .
C12 C 0.12250(17) 0.53642(18) 0.69540(12) 0.0418(5) Uani 1 1 d .
H12 H 0.0793 0.6036 0.6644 0.050 Uiso 1 1 calc R
C13 C 0.22866(16) 0.51169(17) 0.71421(12) 0.0369(5) Uani 1 1 d .
C14 C 0.30126(16) 0.57967(17) 0.69787(12) 0.0372(5) Uani 1 1 d .
C15 C 0.41198(18) 0.50148(19) 0.74242(13) 0.0451(5) Uani 1 1 d .
C16 C 0.24462(16) 0.59766(16) 0.60467(12) 0.0354(5) Uani 1 1 d .
H16 H 0.3007 0.6414 0.6036 0.042 Uiso 1 1 calc R
C17 C 0.21909(18) 0.48055(17) 0.55998(13) 0.0393(5) Uani 1 1 d .
C18 C 0.2862(2) 0.3363(2) 0.51612(18) 0.0748(8) Uani 1 1 d .
H18A H 0.2041 0.3190 0.4698 0.090 Uiso 1 1 calc R
H18B H 0.3169 0.2751 0.5586 0.090 Uiso 1 1 calc R
C19 C 0.3532(3) 0.3385(3) 0.48589(17) 0.0851(9) Uani 1 1 d .
H19A H 0.3148 0.3903 0.4380 0.128 Uiso 1 1 calc R
H19B H 0.3569 0.2596 0.4700 0.128 Uiso 1 1 calc R
H19C H 0.4314 0.3669 0.5300 0.128 Uiso 1 1 calc R
C20 C 0.33153(18) 0.70280(19) 0.73768(13) 0.0419(5) Uani 1 1 d .
C21 C 0.23434(18) 0.78989(17) 0.68840(12) 0.0381(5) Uani 1 1 d .
C22 C 0.25138(19) 0.8947(2) 0.73527(14) 0.0493(6) Uani 1 1 d .
C23 C 0.13585(16) 0.77079(16) 0.60691(12) 0.0351(5) Uani 1 1 d .
C24 C 0.13220(16) 0.67097(16) 0.55705(11) 0.0343(5) Uani 1 1 d .
H24 H 0.0678 0.6175 0.5395 0.041 Uiso 1 1 calc R
C25 C 0.10187(18) 0.72687(18) 0.47771(12) 0.0428(5) Uani 1 1 d .
H25A H 0.1584 0.7887 0.4936 0.051 Uiso 1 1 calc R
H25B H 0.1062 0.6668 0.4462 0.051 Uiso 1 1 calc R
C26 C -0.02051(18) 0.77939(18) 0.42310(12) 0.0455(5) Uani 1 1 d .
H26A H -0.0284 0.8355 0.3842 0.055 Uiso 1 1 calc R
H26B H -0.0772 0.7162 0.3901 0.055 Uiso 1 1 calc R
C27 C -0.04970(18) 0.84169(16) 0.47179(13) 0.0401(5) Uani 1 1 d .
C28 C -0.15744(19) 0.89910(18) 0.42801(15) 0.0519(6) Uani 1 1 d .
H28 H -0.2077 0.9018 0.3695 0.062 Uiso 1 1 calc R
C29 C -0.1914(2) 0.95194(19) 0.46928(18) 0.0590(7) Uani 1 1 d .
H29 H -0.2639 0.9898 0.4387 0.071 Uiso 1 1 calc R
C30 C -0.1183(2) 0.94886(19) 0.55569(18) 0.0574(6) Uani 1 1 d .
H30 H -0.1411 0.9846 0.5837 0.069 Uiso 1 1 calc R
C31 C -0.01098(19) 0.89245(18) 0.60062(15) 0.0484(6) Uani 1 1 d .
H31 H 0.0378 0.8894 0.6591 0.058 Uiso 1 1 calc R
C32 C 0.02569(17) 0.83966(16) 0.55966(13) 0.0377(5) Uani 1 1 d .
Cl1 Cl -0.05022(5) 0.49012(6) 0.70174(4) 0.0715(2) Uani 1 1 d .
N1 N 0.39670(14) 0.40452(15) 0.77402(10) 0.0455(4) Uani 1 1 d .
N2 N 0.43085(16) 0.71961(18) 0.80927(12) 0.0676(6) Uani 1 1 d .
H2B H 0.4407 0.7915 0.8308 0.081 Uiso 1 1 d R
N3 N 0.27304(19) 0.97519(19) 0.77680(13) 0.0708(6) Uani 1 1 d .
O1 O 0.49583(13) 0.51982(14) 0.74619(10) 0.0633(5) Uani 1 1 d .
O2 O 0.13748(15) 0.41897(14) 0.53556(13) 0.0803(6) Uani 1 1 d .
O3 O 0.29724(13) 0.45289(13) 0.55192(11) 0.0632(5) Uani 1 1 d .

loop_
_atom_site_aniso_label
_atom_site_aniso_U_11
_atom_site_aniso_U_22
_atom_site_aniso_U_33
_atom_site_aniso_U_23
_atom_site_aniso_U_13
_atom_site_aniso_U_12
C1 0.0554(14) 0.0654(16) 0.0567(17) 0.0117(13) 0.0415(13) 0.0174(12)
C2 0.0723(18) 0.097(2) 0.064(2) 0.0271(18) 0.0492(17) 0.0233(17)
C3 0.0615(17) 0.139(3) 0.0488(18) 0.014(2) 0.0361(15) 0.010(2)
C4 0.0628(17) 0.102(2) 0.063(2) -0.0245(18) 0.0418(16) -0.0172(16)
C5 0.0584(15) 0.0619(16) 0.0597(18) -0.0015(13) 0.0398(14) 0.0023(13)
C6 0.0374(11) 0.0551(14) 0.0434(14) 0.0065(12) 0.0280(11) 0.0124(11)
C7 0.0604(14) 0.0558(14) 0.0502(15) 0.0075(11) 0.0356(13) 0.0205(12)
C8 0.0434(12) 0.0439(13) 0.0345(12) 0.0012(10) 0.0256(10) 0.0016(10)
C9 0.0559(14) 0.0463(13) 0.0372(13) 0.0066(10) 0.0278(11) 0.0015(11)
C10 0.0581(14) 0.0562(14) 0.0410(14) 0.0026(11) 0.0344(12) -0.0110(12)
C11 0.0421(12) 0.0611(15) 0.0379(13) 0.0005(11) 0.0286(11) -0.0061(11)
C12 0.0414(12) 0.0492(12) 0.0375(12) 0.0061(10) 0.0265(10) 0.0011(10)
C13 0.0363(11) 0.0428(12) 0.0317(11) 0.0026(9) 0.0219(10) -0.0014(10)
C14 0.0358(11) 0.0416(12) 0.0391(12) 0.0030(10) 0.0263(10) 0.0005(9)
C15 0.0398(12) 0.0555(14) 0.0414(13) 0.0008(11) 0.0267(11) 0.0028(11)
C16 0.0391(11) 0.0360(11) 0.0408(12) -0.0020(9) 0.0302(10) -0.0067(9)
C17 0.0412(12) 0.0369(12) 0.0469(13) -0.0003(10) 0.0314(11) -0.0015(10)
C18 0.0704(17) 0.0557(16) 0.100(2) -0.0305(15) 0.0558(17) -0.0051(13)
C19 0.104(2) 0.090(2) 0.076(2) -0.0021(16) 0.0644(18) 0.0298(17)
C20 0.0421(12) 0.0510(13) 0.0364(13) -0.0020(10) 0.0269(11) -0.0054(11)
C21 0.0482(12) 0.0374(11) 0.0361(12) -0.0043(10) 0.0305(11) -0.0055(10)
C22 0.0596(14) 0.0479(14) 0.0411(14) -0.0018(12) 0.0327(12) -0.0045(12)
C23 0.0453(12) 0.0342(11) 0.0375(12) -0.0004(9) 0.0319(11) -0.0064(10)
C24 0.0382(11) 0.0340(11) 0.0352(12) -0.0029(9) 0.0257(10) -0.0060(9)
C25 0.0565(13) 0.0417(12) 0.0381(12) -0.0026(10) 0.0339(11) -0.0041(10)
C26 0.0534(13) 0.0426(12) 0.0361(12) 0.0026(10) 0.0267(11) -0.0028(11)
C27 0.0472(12) 0.0299(11) 0.0442(14) 0.0027(10) 0.0298(11) -0.0045(10)
C28 0.0544(14) 0.0407(13) 0.0538(15) 0.0113(11) 0.0317(13) 0.0015(11)
C29 0.0556(14) 0.0448(14) 0.079(2) 0.0123(13) 0.0448(15) 0.0090(12)
C30 0.0691(16) 0.0453(14) 0.080(2) 0.0016(13) 0.0582(16) 0.0067(12)
C31 0.0575(14) 0.0413(12) 0.0559(15) -0.0013(11) 0.0407(12) 0.0014(11)
C32 0.0460(12) 0.0300(11) 0.0427(13) -0.0004(9) 0.0311(11) -0.0030(9)
Cl1 0.0546(4) 0.1058(5) 0.0734(5) 0.0139(4) 0.0499(4) 0.0009(3)
N1 0.0440(10) 0.0481(11) 0.0445(11) 0.0109(9) 0.0285(9) 0.0137(9)
N2 0.0511(12) 0.0800(15) 0.0464(13) -0.0177(11) 0.0197(11) -0.0046(11)
N3 0.0913(16) 0.0597(13) 0.0568(14) -0.0168(11) 0.0454(13) -0.0084(12)
O1 0.0434(9) 0.0822(12) 0.0726(11) 0.0096(9) 0.0410(9) 0.0072(8)
O2 0.0755(11) 0.0547(10) 0.1412(17) -0.0390(11) 0.0836(12) -0.0289(10)
O3 0.0598(10) 0.0549(10) 0.0939(13) -0.0296(9) 0.0579(10) -0.0149(8)

loop_
_atom_type_symbol
_atom_type_description
_atom_type_scat_dispersion_real
_atom_type_scat_dispersion_imag
_atom_type_scat_source
C C 0.0033 0.0016 'International Tables Vol C Tables 4.2.6.8 and 6.1.1.4'
H H 0.0000 0.0000 'International Tables Vol C Tables 4.2.6.8 and 6.1.1.4'
Cl Cl 0.1484 0.1585 'International Tables Vol C Tables 4.2.6.8 and 6.1.1.4'
N N 0.0061 0.0033 'International Tables Vol C Tables 4.2.6.8 and 6.1.1.4'
O O 0.0106 0.0060 'International Tables Vol C Tables 4.2.6.8 and 6.1.1.4'

loop_
_geom_angle_atom_site_label_1
_geom_angle_atom_site_label_2
_geom_angle_atom_site_label_3
_geom_angle
C2 C1 C6 121.0(2)
C2 C1 H1 119.5
C6 C1 H1 119.5
C3 C2 C1 119.8(3)
C3 C2 H2A 120.1
C1 C2 H2A 120.1
C2 C3 C4 120.4(3)
C2 C3 H3 119.8
C4 C3 H3 119.8
C3 C4 C5 119.9(3)
C3 C4 H4 120.0
C5 C4 H4 120.0
C6 C5 C4 120.2(2)
C6 C5 H5 119.9
C4 C5 H5 119.9
C5 C6 C1 118.6(2)
C5 C6 C7 122.1(2)
C1 C6 C7 119.3(2)
N1 C7 C6 113.84(17)
N1 C7 H7A 108.8
C6 C7 H7A 108.8
N1 C7 H7B 108.8
C6 C7 H7B 108.8
H7A C7 H7B 107.7
C9 C8 C13 121.86(19)
C9 C8 N1 127.96(19)
C13 C8 N1 110.18(17)
C8 C9 C10 118.3(2)
C8 C9 H9 120.9
C10 C9 H9 120.9
C11 C10 C9 120.01(19)
C11 C10 H10 120.0
C9 C10 H10 120.0
C10 C11 C12 121.88(19)
C10 C11 Cl1 119.40(16)
C12 C11 Cl1 118.72(17)
C11 C12 C13 118.36(19)
C11 C12 H12 120.8
C13 C12 H12 120.8
C12 C13 C8 119.59(18)
C12 C13 C14 132.36(18)
C8 C13 C14 107.95(16)
C20 C14 C13 109.87(15)
C20 C14 C15 111.34(16)
C13 C14 C15 102.36(15)
C20 C14 C16 106.96(15)
C13 C14 C16 116.58(15)
C15 C14 C16 109.75(15)
O1 C15 N1 125.79(19)
O1 C15 C14 126.59(19)
N1 C15 C14 107.56(17)
C17 C16 C24 109.60(15)
C17 C16 C14 111.85(15)
C24 C16 C14 111.74(15)
C17 C16 H16 107.8
C24 C16 H16 107.8
C14 C16 H16 107.8
O2 C17 O3 123.36(19)
O2 C17 C16 123.64(18)
O3 C17 C16 112.99(17)
O3 C18 C19 108.3(2)
O3 C18 H18A 110.0
C19 C18 H18A 110.0
O3 C18 H18B 110.0
C19 C18 H18B 110.0
H18A C18 H18B 108.4
C18 C19 H19A 109.5
C18 C19 H19B 109.5
H19A C19 H19B 109.5
C18 C19 H19C 109.5
H19A C19 H19C 109.5
H19B C19 H19C 109.5
N2 C20 C21 126.5(2)
N2 C20 C14 119.12(19)
C21 C20 C14 114.20(17)
C23 C21 C22 123.15(19)
C23 C21 C20 122.96(17)
C22 C21 C20 113.86(18)
N3 C22 C21 175.1(3)
C21 C23 C32 126.03(17)
C21 C23 C24 120.33(17)
C32 C23 C24 113.63(16)
C23 C24 C16 114.71(16)
C23 C24 C25 106.66(15)
C16 C24 C25 111.20(15)
C23 C24 H24 108.0
C16 C24 H24 108.0
C25 C24 H24 108.0
C26 C25 C24 110.31(16)
C26 C25 H25A 109.6
C24 C25 H25A 109.6
C26 C25 H25B 109.6
C24 C25 H25B 109.6
H25A C25 H25B 108.1
C27 C26 C25 113.90(17)
C27 C26 H26A 108.8
C25 C26 H26A 108.8
C27 C26 H26B 108.8
C25 C26 H26B 108.8
H26A C26 H26B 107.7
C28 C27 C32 118.75(19)
C28 C27 C26 119.02(19)
C32 C27 C26 122.18(18)
C29 C28 C27 121.5(2)
C29 C28 H28 119.3
C27 C28 H28 119.3
C30 C29 C28 120.1(2)
C30 C29 H29 120.0
C28 C29 H29 120.0
C29 C30 C31 119.6(2)
C29 C30 H30 120.2
C31 C30 H30 120.2
C30 C31 C32 121.0(2)
C30 C31 H31 119.5
C32 C31 H31 119.5
C27 C32 C31 119.03(19)
C27 C32 C23 119.50(17)
C31 C32 C23 121.11(19)
C15 N1 C8 111.83(16)
C15 N1 C7 124.01(18)
C8 N1 C7 124.12(18)
C20 N2 H2B 114.6
C17 O3 C18 117.17(17)

loop_
_geom_bond_atom_site_label_1
_geom_bond_atom_site_label_2
_geom_bond_distance
C1 C2 1.377(3)
C1 C6 1.378(3)
C1 H1 0.9300
C2 C3 1.352(4)
C2 H2A 0.9300
C3 C4 1.370(4)
C3 H3 0.9300
C4 C5 1.385(3)
C4 H4 0.9300
C5 C6 1.376(3)
C5 H5 0.9300
C6 C7 1.509(3)
C7 N1 1.452(3)
C7 H7A 0.9700
C7 H7B 0.9700
C8 C9 1.378(3)
C8 C13 1.388(3)
C8 N1 1.403(2)
C9 C10 1.389(3)
C9 H9 0.9300
C10 C11 1.374(3)
C10 H10 0.9300
C11 C12 1.384(3)
C11 Cl1 1.746(2)
C12 C13 1.386(3)
C12 H12 0.9300
C13 C14 1.526(3)
C14 C20 1.524(3)
C14 C15 1.542(3)
C14 C16 1.546(3)
C15 O1 1.213(2)
C15 N1 1.364(3)
C16 C17 1.512(3)
C16 C24 1.524(3)
C16 H16 0.9800
C17 O2 1.190(2)
C17 O3 1.311(2)
C18 O3 1.462(3)
C18 C19 1.477(3)
C18 H18A 0.9700
C18 H18B 0.9700
C19 H19A 0.9600
C19 H19B 0.9600
C19 H19C 0.9600
C20 N2 1.265(2)
C20 C21 1.480(3)
C21 C23 1.365(3)
C21 C22 1.442(3)
C22 N3 1.144(3)
C23 C32 1.475(3)
C23 C24 1.503(3)
C24 C25 1.533(3)
C24 H24 0.9800
C25 C26 1.512(3)
C25 H25A 0.9700
C25 H25B 0.9700
C26 C27 1.502(3)
C26 H26A 0.9700
C26 H26B 0.9700
C27 C28 1.390(3)
C27 C32 1.396(3)
C28 C29 1.375(3)
C28 H28 0.9300
C29 C30 1.374(3)
C29 H29 0.9300
C30 C31 1.378(3)
C30 H30 0.9300
C31 C32 1.400(3)
C31 H31 0.9300
N2 H2B 0.8898
